data_4129342
loop_
_publ_author_name
'Jing, Xu'
'He, Cheng'
'Yang, Yang'
'Duan, Chunying'

_publ_section_title
;
 A metal-organic tetrahedron as a redox vehicle to encapsulate organic
 dyes for photocatalytic proton reduction.
;
_journal_issue 11
_journal_name_full 'Journal of the American Chemical Society'
_journal_page_first 3967
_journal_page_last 3974
_journal_paper_doi 10.1021/jacs.5b00832
_journal_volume 137
_journal_year 2015
_chemical_formula_sum 'C134 H179 Co4 N52 O15.5 S12'
_chemical_formula_weight 3386.73
_space_group_IT_number 167
_space_group_name_Hall '-R 3 2"c'
_space_group_name_H-M_alt 'R -3 c :H'
_symmetry_cell_setting rhombohedral
_symmetry_space_group_name_H-M 'R -3 c :H'
_atom_sites_solution_hydrogens geom
_atom_sites_solution_primary direct
_atom_sites_solution_secondary difmap
_audit_creation_method SHELXL-97
_cell_angle_alpha 90.00
_cell_angle_beta 90.00
_cell_angle_gamma 120.00
_cell_formula_units_Z 12
_cell_length_a 24.7411(13)
_cell_length_b 24.7411(13)
_cell_length_c 109.349(6)
_cell_measurement_temperature 296(2)
_cell_volume 57967(5)
_computing_cell_refinement 'Bruker SMART'
_computing_data_collection 'Bruker SMART'
_computing_data_reduction 'Bruker SAINT'
_computing_molecular_graphics 'Bruker SHELXTL'
_computing_publication_material 'Bruker SHELXTL'
_computing_structure_refinement 'Bruker SHELXTL'
_computing_structure_solution 'Bruker SHELXTL'
_diffrn_ambient_temperature 296(2)
_diffrn_measured_fraction_theta_full 0.998
_diffrn_measured_fraction_theta_max 0.998
_diffrn_measurement_device_type 'CCD area detector'
_diffrn_measurement_method 'phi and omega scans'
_diffrn_radiation_monochromator graphite
_diffrn_radiation_source 'fine-focus sealed tube'
_diffrn_radiation_type MoK\a
_diffrn_radiation_wavelength 0.71073
_diffrn_reflns_av_R_equivalents 0.0846
_diffrn_reflns_av_sigmaI/netI 0.0640
_diffrn_reflns_limit_h_max 29
_diffrn_reflns_limit_h_min -29
_diffrn_reflns_limit_k_max 29
_diffrn_reflns_limit_k_min -29
_diffrn_reflns_limit_l_max 129
_diffrn_reflns_limit_l_min -95
_diffrn_reflns_number 105020
_diffrn_reflns_theta_full 25.00
_diffrn_reflns_theta_max 25.00
_diffrn_reflns_theta_min 1.74
_exptl_absorpt_coefficient_mu 0.530
_exptl_absorpt_correction_T_max 0.9014
_exptl_absorpt_correction_T_min 0.8745
_exptl_absorpt_correction_type none
_exptl_crystal_colour 'black red'
_exptl_crystal_density_diffrn 1.164
_exptl_crystal_density_method 'not measured'
_exptl_crystal_description block
_exptl_crystal_F_000 21252
_exptl_crystal_size_max 0.26
_exptl_crystal_size_mid 0.26
_exptl_crystal_size_min 0.20
_refine_diff_density_max 0.993
_refine_diff_density_min -0.405
_refine_diff_density_rms 0.115
_refine_ls_extinction_coef constr
_refine_ls_extinction_method none
_refine_ls_goodness_of_fit_ref 1.016
_refine_ls_hydrogen_treatment mixed
_refine_ls_matrix_type full
_refine_ls_number_parameters 706
_refine_ls_number_reflns 11347
_refine_ls_number_restraints 139
_refine_ls_restrained_S_all 1.032
_refine_ls_R_factor_all 0.1154
_refine_ls_R_factor_gt 0.0735
_refine_ls_shift/su_max 0.001
_refine_ls_shift/su_mean 0.000
_refine_ls_structure_factor_coef Fsqd
_refine_ls_weighting_details 'calc w=1/[\s^2^(Fo^2^)+(0.1360P)^2^+0.0000P] where P=(Fo^2^+2Fc^2^)/3'
_refine_ls_weighting_scheme calc
_refine_ls_wR_factor_gt 0.2174
_refine_ls_wR_factor_ref 0.2339
_reflns_number_gt 6428
_reflns_number_total 11347
_reflns_threshold_expression >2sigma(I)
_cod_data_source_file ja5b00832_si_002.cif
_cod_data_source_block co1
_cod_depositor_comments
;
The following automatic conversions were performed:

data item '_exptl_absorpt_correction_type' value 'NONE' was changed
to 'none' in accordance with the
/home/saulius/struct/COD-crude-data/automatic-downloads/DataCite-retrospective/ACS/depositions/lib/dictionaries/cif_core.dic
dictionary named 'cif_core.dic' version 2.4.2 last updated on
2011-04-26.

data item '_symmetry_cell_setting' value 'Rhombohedral' was changed
to 'rhombohedral' in accordance with the
/home/saulius/struct/COD-crude-data/automatic-downloads/DataCite-retrospective/ACS/depositions/lib/dictionaries/cif_core.dic
dictionary named 'cif_core.dic' version 2.4.2 last updated on
2011-04-26.

Automatic conversion script
Id: cif_fix_values 6909 2019-04-08 15:41:33Z antanas 
;
_cod_original_sg_symbol_H-M 'R-3c  '
_cod_original_formula_sum 'C134 H179 Co4 N52 O15.50 S12'
_cod_database_code 4129342

loop_
_symmetry_equiv_pos_as_xyz
'x, y, z'
'-y, x-y, z'
'-x+y, -x, z'
'y, x, -z+1/2'
'x-y, -y, -z+1/2'
'-x, -x+y, -z+1/2'
'x+2/3, y+1/3, z+1/3'
'-y+2/3, x-y+1/3, z+1/3'
'-x+y+2/3, -x+1/3, z+1/3'
'y+2/3, x+1/3, -z+5/6'
'x-y+2/3, -y+1/3, -z+5/6'
'-x+2/3, -x+y+1/3, -z+5/6'
'x+1/3, y+2/3, z+2/3'
'-y+1/3, x-y+2/3, z+2/3'
'-x+y+1/3, -x+2/3, z+2/3'
'y+1/3, x+2/3, -z+7/6'
'x-y+1/3, -y+2/3, -z+7/6'
'-x+1/3, -x+y+2/3, -z+7/6'
'-x, -y, -z'
'y, -x+y, -z'
'x-y, x, -z'
'-y, -x, z-1/2'
'-x+y, y, z-1/2'
'x, x-y, z-1/2'
'-x+2/3, -y+1/3, -z+1/3'
'y+2/3, -x+y+1/3, -z+1/3'
'x-y+2/3, x+1/3, -z+1/3'
'-y+2/3, -x+1/3, z-1/6'
'-x+y+2/3, y+1/3, z-1/6'
'x+2/3, x-y+1/3, z-1/6'
'-x+1/3, -y+2/3, -z+2/3'
'y+1/3, -x+y+2/3, -z+2/3'
'x-y+1/3, x+2/3, -z+2/3'
'-y+1/3, -x+2/3, z+1/6'
'-x+y+1/3, y+2/3, z+1/6'
'x+1/3, x-y+2/3, z+1/6'

loop_
_atom_site_label
_atom_site_type_symbol
_atom_site_fract_x
_atom_site_fract_y
_atom_site_fract_z
_atom_site_U_iso_or_equiv
_atom_site_adp_type
_atom_site_occupancy
_atom_site_symmetry_multiplicity
_atom_site_calc_flag
_atom_site_refinement_flags
_atom_site_disorder_assembly
_atom_site_disorder_group
Co1 Co 0.87244(2) 0.27866(2) 0.033308(4) 0.04540(13) Uani 1 1 d . . .
Co2 Co 1.0000 0.0000 0.149805(8) 0.0514(2) Uani 1 3 d S . .
S1 S 0.77217(4) 0.24520(5) 0.026811(10) 0.0610(3) Uani 1 1 d . . .
S11 S 0.91985(4) 0.33629(4) 0.016152(9) 0.0507(3) Uani 1 1 d . . .
S12 S 0.95154(5) 0.04207(5) 0.160907(9) 0.0617(3) Uani 1 1 d . . .
S13 S 1.47804(4) 0.11775(5) 0.045032(9) 0.0612(3) Uani 1 1 d . . .
N1 N 0.74203(13) 0.13449(14) 0.01563(3) 0.0667(10) Uani 1 1 d . . .
H1A H 0.7526 0.1077 0.0135 0.080 Uiso 1 1 calc R . .
H1B H 0.7053 0.1281 0.0139 0.080 Uiso 1 1 calc R . .
C1 C 0.78312(14) 0.18684(17) 0.02171(3) 0.0553(11) Uani 1 1 d . . .
N2 N 0.84091(12) 0.19998(12) 0.02466(3) 0.0519(9) Uani 1 1 d . . .
C2 C 0.91149(15) 0.16927(16) 0.02477(3) 0.0520(10) Uani 1 1 d . . .
H2A H 0.9363 0.2056 0.0292 0.062 Uiso 1 1 calc R . .
N3 N 0.85738(12) 0.15779(12) 0.02093(3) 0.0508(8) Uani 1 1 d . . .
C3 C 0.93427(14) 0.12646(15) 0.02236(3) 0.0479(10) Uani 1 1 d . . .
N4 N 1.0000 0.0000 0.01802(5) 0.0543(15) Uani 1 3 d S . .
C4 C 0.90290(15) 0.07409(15) 0.01495(3) 0.0498(10) Uani 1 1 d . . .
H4A H 0.8663 0.0663 0.0111 0.060 Uiso 1 1 calc R . .
C5 C 0.92533(14) 0.03355(15) 0.01329(3) 0.0492(10) Uani 1 1 d . . .
H5A H 0.9041 -0.0008 0.0082 0.059 Uiso 1 1 calc R . .
C6 C 0.97883(14) 0.04334(14) 0.01915(3) 0.0486(10) Uani 1 1 d . . .
C7 C 1.01098(15) 0.09502(16) 0.02666(4) 0.0576(11) Uani 1 1 d . . .
H7A H 1.0469 0.1016 0.0307 0.069 Uiso 1 1 calc R . .
C8 C 0.98954(15) 0.13687(16) 0.02813(4) 0.0589(11) Uani 1 1 d . . .
H8A H 1.0119 0.1721 0.0330 0.071 Uiso 1 1 calc R . .
N11 N 1.04091(12) 0.36998(13) 0.01985(3) 0.0592(9) Uani 1 1 d . . .
H11A H 1.0698 0.3695 0.0241 0.071 Uiso 1 1 calc R . .
H11B H 1.0500 0.3896 0.0130 0.071 Uiso 1 1 calc R . .
C11 C 0.98255(15) 0.34058(14) 0.02379(3) 0.0441(9) Uani 1 1 d . . .
N12 N 0.96248(11) 0.30890(12) 0.03412(3) 0.0453(8) Uani 1 1 d . . .
C12 C 0.98834(15) 0.27021(15) 0.05045(3) 0.0491(10) Uani 1 1 d . . .
H12A H 0.9465 0.2514 0.0527 0.059 Uiso 1 1 calc R . .
N13 N 1.00749(11) 0.30561(12) 0.04078(3) 0.0468(8) Uani 1 1 d . . .
C13 C 1.03103(15) 0.25933(15) 0.05784(3) 0.0464(9) Uani 1 1 d . . .
C14 C 1.00655(16) 0.21255(17) 0.06659(4) 0.0582(11) Uani 1 1 d . . .
H14A H 0.9638 0.1914 0.0681 0.070 Uiso 1 1 calc R . .
C15 C 1.04427(16) 0.19688(17) 0.07309(3) 0.0578(11) Uani 1 1 d . . .
H15A H 1.0267 0.1642 0.0787 0.069 Uiso 1 1 calc R . .
C16 C 1.10904(15) 0.22995(16) 0.07133(3) 0.0491(9) Uani 1 1 d . . .
C17 C 1.13365(15) 0.27767(16) 0.06297(3) 0.0530(10) Uani 1 1 d . . .
H17A H 1.1767 0.3005 0.0619 0.064 Uiso 1 1 calc R . .
C18 C 1.09580(15) 0.29238(16) 0.05620(3) 0.0515(10) Uani 1 1 d . . .
H18A H 1.1134 0.3245 0.0505 0.062 Uiso 1 1 calc R . .
C21 C 0.98409(15) 0.09493(17) 0.14927(3) 0.0541(10) Uani 1 1 d . . .
N21 N 0.97862(13) 0.14632(14) 0.14774(3) 0.0616(9) Uani 1 1 d . . .
H21A H 0.9955 0.1702 0.1415 0.074 Uiso 1 1 calc R . .
H21B H 0.9582 0.1551 0.1530 0.074 Uiso 1 1 calc R . .
N22 N 1.01388(13) 0.07709(14) 0.14189(3) 0.0539(9) Uani 1 1 d . . .
C22 C 1.06722(16) 0.09675(17) 0.12414(3) 0.0540(11) Uani 1 1 d . . .
H22A H 1.0731 0.0635 0.1262 0.065 Uiso 1 1 calc R . .
N23 N 1.03849(13) 0.11378(13) 0.13178(3) 0.0517(9) Uani 1 1 d . . .
C23 C 1.09061(15) 0.12842(16) 0.11241(3) 0.0506(10) Uani 1 1 d . . .
C24 C 1.08782(15) 0.18188(16) 0.10943(3) 0.0502(10) Uani 1 1 d . . .
H24A H 1.0720 0.1986 0.1151 0.060 Uiso 1 1 calc R . .
C25 C 1.10808(15) 0.20961(16) 0.09832(3) 0.0529(10) Uani 1 1 d . . .
H25A H 1.1068 0.2457 0.0965 0.063 Uiso 1 1 calc R . .
C26 C 1.13071(14) 0.18490(16) 0.08963(3) 0.0490(9) Uani 1 1 d . . .
C27 C 1.11448(17) 0.10470(18) 0.10387(3) 0.0636(11) Uani 1 1 d . . .
H27A H 1.1171 0.0695 0.1058 0.076 Uiso 1 1 calc R . .
C28 C 1.13437(17) 0.13239(18) 0.09261(3) 0.0655(11) Uani 1 1 d . . .
H28A H 1.1503 0.1158 0.0870 0.079 Uiso 1 1 calc R . .
N31 N 1.46168(14) 0.15460(16) 0.06742(3) 0.0749(10) Uani 1 1 d . . .
H31A H 1.4433 0.1677 0.0723 0.090 Uiso 1 1 calc R . .
H31B H 1.4902 0.1477 0.0702 0.090 Uiso 1 1 calc R . .
C31 C 1.44616(15) 0.14514(17) 0.05577(4) 0.0558(11) Uani 1 1 d . . .
N32 N 1.40360(12) 0.15359(13) 0.05022(3) 0.0520(9) Uani 1 1 d . . .
C32 C 1.32454(14) 0.17342(15) 0.05248(3) 0.0497(10) Uani 1 1 d . . .
H32A H 1.3183 0.1652 0.0441 0.060 Uiso 1 1 calc R . .
N33 N 1.37098(12) 0.17187(13) 0.05768(3) 0.0512(8) Uani 1 1 d . . .
C33 C 1.28258(15) 0.18717(15) 0.05896(3) 0.0495(10) Uani 1 1 d . . .
C34 C 1.22786(15) 0.17623(16) 0.05323(3) 0.0545(10) Uani 1 1 d . . .
H34A H 1.2211 0.1631 0.0451 0.065 Uiso 1 1 calc R . .
C35 C 1.18328(15) 0.18431(17) 0.05927(3) 0.0561(10) Uani 1 1 d . . .
H35A H 1.1462 0.1750 0.0554 0.067 Uiso 1 1 calc R . .
C36 C 1.19443(15) 0.20642(16) 0.07121(3) 0.0498(10) Uani 1 1 d . . .
C37 C 1.25006(16) 0.21992(18) 0.07684(3) 0.0614(11) Uani 1 1 d . . .
H37A H 1.2582 0.2359 0.0847 0.074 Uiso 1 1 calc R . .
C38 C 1.29310(16) 0.21011(18) 0.07096(3) 0.0601(11) Uani 1 1 d . . .
H38A H 1.3297 0.2187 0.0750 0.072 Uiso 1 1 calc R . .
O42 O 1.16404(11) 0.39776(12) 0.03000(2) 0.0670(8) Uani 1 1 d . . .
N42 N 1.25682(13) 0.43153(14) 0.02021(3) 0.0599(9) Uani 1 1 d . . .
C44 C 1.21907(17) 0.41203(17) 0.02985(4) 0.0603(11) Uani 1 1 d . . .
H44A H 1.2362 0.4089 0.0372 0.072 Uiso 1 1 calc R . .
C45 C 1.23573(19) 0.4368(2) 0.00830(4) 0.0763(13) Uani 1 1 d . . .
H45A H 1.1919 0.4230 0.0086 0.114 Uiso 1 1 calc R . .
H45B H 1.2429 0.4115 0.0026 0.114 Uiso 1 1 calc R . .
H45C H 1.2583 0.4796 0.0057 0.114 Uiso 1 1 calc R . .
C46 C 1.32228(18) 0.4500(2) 0.02145(5) 0.0935(18) Uani 1 1 d . . .
H46A H 1.3307 0.4442 0.0298 0.140 Uiso 1 1 calc R . .
H46B H 1.3477 0.4932 0.0193 0.140 Uiso 1 1 calc R . .
H46C H 1.3317 0.4249 0.0161 0.140 Uiso 1 1 calc R . .
N10 N 1.14845(12) 0.21346(14) 0.07776(3) 0.0555(8) Uani 1 1 d . . .
O43 O 0.62147(11) 0.07748(11) 0.00119(2) 0.0633(8) Uani 1 1 d . . .
N43 N 0.55751(13) 0.04962(16) 0.01762(3) 0.0663(10) Uani 1 1 d . . .
C47 C 0.57953(16) 0.03772(18) 0.00763(4) 0.0596(11) Uani 1 1 d . . .
H47A H 0.5621 -0.0038 0.0053 0.072 Uiso 1 1 calc R . .
C48 C 0.5822(2) 0.1156(2) 0.02118(5) 0.1003(18) Uani 1 1 d . . .
H48A H 0.6141 0.1423 0.0155 0.150 Uiso 1 1 calc R . .
H48B H 0.5996 0.1222 0.0293 0.150 Uiso 1 1 calc R . .
H48C H 0.5490 0.1251 0.0211 0.150 Uiso 1 1 calc R . .
C49 C 0.5086(2) -0.0012(2) 0.02486(5) 0.1076(17) Uani 1 1 d . . .
H49A H 0.4988 -0.0406 0.0213 0.161 Uiso 1 1 calc R . .
H49B H 0.4719 0.0027 0.0249 0.161 Uiso 1 1 calc R . .
H49C H 0.5230 0.0010 0.0331 0.161 Uiso 1 1 calc R . .
N41 N 0.73455(16) -0.0703(2) 0.01557(4) 0.0905(15) Uani 1 1 d . . .
O41 O 0.7236(2) 0.01081(19) 0.00978(5) 0.168(2) Uani 1 1 d . . .
C41 C 0.7220(2) -0.0375(3) 0.00759(6) 0.104(2) Uani 1 1 d . . .
H41A H 0.7111 -0.0532 -0.0003 0.125 Uiso 1 1 calc R . .
C42 C 0.7328(2) -0.1271(2) 0.01214(5) 0.0974(18) Uani 1 1 d . . .
H42A H 0.7194 -0.1369 0.0038 0.146 Uiso 1 1 calc R . .
H42B H 0.7042 -0.1604 0.0173 0.146 Uiso 1 1 calc R . .
H42C H 0.7737 -0.1220 0.0130 0.146 Uiso 1 1 calc R . .
C43 C 0.7534(3) -0.0510(3) 0.02800(5) 0.139(3) Uani 1 1 d . . .
H43A H 0.7538 -0.0126 0.0295 0.208 Uiso 1 1 calc R . .
H43B H 0.7944 -0.0450 0.0293 0.208 Uiso 1 1 calc R . .
H43C H 0.7245 -0.0826 0.0335 0.208 Uiso 1 1 calc R . .
N44 N 0.8586(3) 0.4972(2) 0.06632(5) 0.108(2) Uani 0.50 1 d PDU . .
O44 O 0.8767(3) 0.42828(19) 0.07683(4) 0.0813(15) Uani 0.50 1 d PU . .
C50 C 0.8565(4) 0.4431(3) 0.06882(8) 0.126(3) Uani 0.50 1 d PDU . .
H50A H 0.8349 0.4119 0.0631 0.151 Uiso 0.50 1 calc PR . .
C51 C 0.8952(5) 0.5464(3) 0.07431(8) 0.143(4) Uani 0.50 1 d PDU . .
H51A H 0.9068 0.5305 0.0812 0.215 Uiso 0.50 1 calc PR . .
H51B H 0.8718 0.5654 0.0770 0.215 Uiso 0.50 1 calc PR . .
H51C H 0.9321 0.5768 0.0701 0.215 Uiso 0.50 1 calc PR . .
C52 C 0.8349(4) 0.5117(4) 0.05652(7) 0.128(4) Uani 0.50 1 d PDU . .
H52A H 0.8075 0.4743 0.0521 0.192 Uiso 0.50 1 calc PR . .
H52B H 0.8684 0.5397 0.0513 0.192 Uiso 0.50 1 calc PR . .
H52C H 0.8120 0.5314 0.0592 0.192 Uiso 0.50 1 calc PR . .
N45 N 1.0513(2) 0.4678(2) 0.06210(5) 0.134(2) Uani 0.50 1 d PDU . .
O45 O 1.0449(5) 0.5540(5) 0.05924(12) 0.194(4) Uani 0.50 1 d PU . .
C53 C 1.0425(4) 0.5149(3) 0.06596(11) 0.172(4) Uani 0.50 1 d PDU . .
H53A H 1.0344 0.5168 0.0742 0.206 Uiso 0.50 1 calc PR . .
C54 C 1.0331(5) 0.4163(3) 0.06930(8) 0.160(4) Uani 0.50 1 d PDU . .
H54A H 1.0176 0.4220 0.0769 0.240 Uiso 0.50 1 calc PR . .
H54B H 1.0682 0.4106 0.0708 0.240 Uiso 0.50 1 calc PR . .
H54C H 1.0008 0.3802 0.0652 0.240 Uiso 0.50 1 calc PR . .
C55 C 1.0764(4) 0.4704(4) 0.05077(7) 0.144(3) Uani 0.50 1 d PDU . .
H55A H 1.0882 0.5099 0.0470 0.216 Uiso 0.50 1 calc PR . .
H55B H 1.0461 0.4373 0.0457 0.216 Uiso 0.50 1 calc PR . .
H55C H 1.1126 0.4659 0.0516 0.216 Uiso 0.50 1 calc PR . .
O61 O 1.0598(4) 0.6758(6) 0.05299(14) 0.154(5) Uiso 0.33 1 d PD A 1
C61 C 0.9852(6) 0.6303(10) 0.0495(2) 0.165(9) Uiso 0.33 1 d PD A 1
O62 O 1.0299(6) 0.6752(5) 0.05365(15) 0.158(6) Uiso 0.33 1 d PD B 2
C62 C 1.0479(9) 0.6232(8) 0.0489(2) 0.178(10) Uiso 0.33 1 d PD B 2
O1W O 0.6667 0.3333 0.03491(18) 0.169(7) Uiso 0.50 3 d SP C 1
O2W O 0.7092(11) 0.3627(14) 0.0527(2) 0.157(11) Uiso 0.17 1 d P . 2
O3W O 1.0000 0.0000 0.06385(12) 0.111(4) Uiso 0.50 3 d SP . .

loop_
_atom_site_aniso_label
_atom_site_aniso_U_11
_atom_site_aniso_U_22
_atom_site_aniso_U_33
_atom_site_aniso_U_23
_atom_site_aniso_U_13
_atom_site_aniso_U_12
Co1 0.0487(2) 0.0495(2) 0.0412(3) 0.0030(2) 0.0010(2) 0.02693(18)
Co2 0.0548(3) 0.0548(3) 0.0447(5) 0.000 0.000 0.02740(16)
S1 0.0551(4) 0.0735(5) 0.0614(6) 0.0066(5) -0.0008(5) 0.0374(4)
S11 0.0530(4) 0.0509(4) 0.0467(5) 0.0060(4) -0.0023(4) 0.0248(4)
S12 0.0674(5) 0.0647(5) 0.0501(6) -0.0043(5) 0.0041(5) 0.0308(4)
S13 0.0526(4) 0.0838(6) 0.0524(6) -0.0069(5) -0.0024(4) 0.0380(4)
N1 0.0469(14) 0.0711(18) 0.081(2) 0.0007(17) -0.0047(16) 0.0284(13)
C1 0.0314(15) 0.071(2) 0.051(2) 0.0166(18) -0.0015(16) 0.0156(15)
N2 0.0534(14) 0.0465(14) 0.0560(18) 0.0008(13) 0.0007(14) 0.0252(12)
C2 0.0529(17) 0.0527(17) 0.055(2) 0.0009(16) 0.0033(17) 0.0301(14)
N3 0.0584(14) 0.0514(14) 0.0535(18) 0.0061(13) 0.0081(14) 0.0355(11)
C3 0.0469(16) 0.0471(16) 0.052(2) 0.0052(16) 0.0091(16) 0.0251(13)
N4 0.0395(17) 0.0395(17) 0.084(4) 0.000 0.000 0.0198(8)
C4 0.0407(16) 0.0491(17) 0.054(2) 0.0045(17) -0.0010(16) 0.0182(14)
C5 0.0406(16) 0.0387(16) 0.063(2) -0.0023(16) -0.0010(17) 0.0157(13)
C6 0.0406(15) 0.0383(15) 0.066(2) 0.0011(16) 0.0041(17) 0.0189(13)
C7 0.0434(16) 0.0564(19) 0.074(3) -0.0108(18) -0.0120(18) 0.0255(14)
C8 0.0477(16) 0.0512(17) 0.083(3) -0.0144(18) -0.0132(19) 0.0283(14)
N11 0.0528(15) 0.0651(16) 0.0557(19) 0.0210(15) -0.0024(15) 0.0265(13)
C11 0.0523(16) 0.0369(15) 0.0409(19) 0.0037(14) 0.0035(16) 0.0206(13)
N12 0.0475(12) 0.0483(13) 0.0448(16) 0.0015(12) -0.0059(13) 0.0276(10)
C12 0.0528(17) 0.0478(16) 0.048(2) 0.0031(16) -0.0044(16) 0.0259(14)
N13 0.0497(13) 0.0484(13) 0.0474(17) -0.0023(13) -0.0079(13) 0.0282(11)
C13 0.0540(16) 0.0491(17) 0.0379(19) 0.0041(15) -0.0018(16) 0.0272(13)
C14 0.0480(17) 0.065(2) 0.059(2) 0.0153(19) 0.0006(18) 0.0265(15)
C15 0.0614(19) 0.067(2) 0.044(2) 0.0183(17) 0.0001(17) 0.0315(16)
C16 0.0595(16) 0.0657(18) 0.0344(18) 0.0063(15) 0.0045(15) 0.0406(14)
C17 0.0494(16) 0.0597(18) 0.054(2) 0.0153(17) 0.0076(17) 0.0303(14)
C18 0.0589(17) 0.0532(17) 0.049(2) 0.0095(16) 0.0045(17) 0.0327(14)
C21 0.0448(16) 0.070(2) 0.051(2) -0.0218(17) -0.0080(16) 0.0309(14)
N21 0.0686(16) 0.0694(17) 0.0554(19) 0.0038(15) 0.0157(15) 0.0408(13)
N22 0.0590(15) 0.0649(16) 0.0400(16) 0.0004(14) -0.0023(14) 0.0326(13)
C22 0.0600(18) 0.0656(19) 0.040(2) 0.0025(17) 0.0039(17) 0.0343(15)
N23 0.0558(14) 0.0578(15) 0.0376(16) 0.0048(13) -0.0001(14) 0.0256(12)
C23 0.0584(16) 0.0665(18) 0.0362(19) 0.0091(16) 0.0089(16) 0.0382(14)
C24 0.0581(16) 0.0680(18) 0.0370(19) -0.0022(16) 0.0030(16) 0.0410(14)
C25 0.0636(17) 0.0661(18) 0.045(2) 0.0025(16) -0.0013(17) 0.0444(14)
C26 0.0542(15) 0.0687(18) 0.0386(19) 0.0079(16) 0.0060(15) 0.0417(13)
C27 0.0903(19) 0.0797(19) 0.049(2) 0.0173(17) 0.0206(19) 0.0636(15)
C28 0.0952(19) 0.089(2) 0.046(2) 0.0132(17) 0.0229(19) 0.0708(16)
N31 0.0785(15) 0.129(2) 0.0486(19) -0.0163(17) -0.0103(16) 0.0753(14)
C31 0.0464(16) 0.067(2) 0.055(2) -0.0005(18) -0.0068(17) 0.0290(15)
N32 0.0526(14) 0.0593(15) 0.0459(17) -0.0047(13) 0.0050(14) 0.0293(12)
C32 0.0476(16) 0.0530(17) 0.051(2) -0.0005(16) 0.0063(16) 0.0268(14)
N33 0.0554(14) 0.0501(14) 0.0481(17) 0.0009(13) 0.0115(14) 0.0264(12)
C33 0.0506(16) 0.0512(17) 0.052(2) 0.0062(16) 0.0078(17) 0.0295(13)
C34 0.0671(18) 0.0704(19) 0.040(2) -0.0014(16) 0.0011(17) 0.0450(15)
C35 0.0571(16) 0.077(2) 0.050(2) 0.0032(17) -0.0013(17) 0.0454(14)
C36 0.0590(16) 0.0638(18) 0.0391(19) 0.0110(15) 0.0085(16) 0.0401(14)
C37 0.0712(19) 0.090(2) 0.037(2) -0.0002(18) 0.0003(18) 0.0511(17)
C38 0.0565(18) 0.082(2) 0.050(2) 0.0019(19) 0.0026(18) 0.0410(16)
O42 0.0470(12) 0.0845(16) 0.0656(17) -0.0018(14) -0.0018(13) 0.0300(11)
N42 0.0583(15) 0.0664(17) 0.059(2) -0.0011(15) 0.0061(15) 0.0344(13)
C44 0.068(2) 0.061(2) 0.056(2) -0.0070(18) -0.006(2) 0.0354(16)
C45 0.100(2) 0.093(2) 0.055(3) 0.009(2) 0.014(2) 0.0627(19)
C46 0.060(2) 0.105(3) 0.118(4) 0.008(3) 0.018(3) 0.043(2)
N10 0.0632(13) 0.0856(16) 0.0383(16) 0.0134(14) 0.0096(13) 0.0527(12)
O43 0.0684(14) 0.0606(13) 0.0597(16) 0.0120(12) 0.0210(13) 0.0313(11)
N43 0.0564(15) 0.0912(19) 0.060(2) 0.0108(17) 0.0191(15) 0.0432(14)
C47 0.0624(19) 0.0613(19) 0.061(2) 0.0073(19) -0.0002(19) 0.0356(15)
C48 0.082(3) 0.113(3) 0.104(4) -0.038(3) 0.020(3) 0.048(2)
C49 0.096(2) 0.145(3) 0.113(4) 0.069(3) 0.057(3) 0.084(2)
N41 0.061(2) 0.115(3) 0.069(2) -0.022(2) -0.0045(19) 0.024(2)
O41 0.202(4) 0.092(2) 0.189(4) -0.057(3) -0.021(4) 0.057(3)
C41 0.094(3) 0.099(3) 0.102(4) -0.033(3) -0.017(3) 0.035(3)
C42 0.076(2) 0.133(4) 0.086(3) -0.006(3) 0.004(3) 0.054(3)
C43 0.089(4) 0.207(6) 0.067(3) -0.048(4) -0.007(3) 0.034(4)
N44 0.170(4) 0.126(3) 0.077(4) -0.004(3) 0.007(4) 0.111(3)
O44 0.205(4) 0.0456(18) 0.024(2) -0.0009(17) -0.029(3) 0.085(2)
C50 0.193(5) 0.114(4) 0.085(4) -0.037(4) 0.030(4) 0.088(4)
C51 0.219(6) 0.108(5) 0.109(6) 0.000(5) 0.007(6) 0.085(5)
C52 0.196(6) 0.124(5) 0.093(6) 0.015(5) -0.010(6) 0.101(5)
N45 0.103(3) 0.143(3) 0.209(5) -0.119(4) -0.095(4) 0.101(3)
O45 0.159(5) 0.158(5) 0.268(7) -0.062(6) -0.080(6) 0.082(4)
C53 0.122(5) 0.184(5) 0.216(6) -0.099(5) -0.075(5) 0.081(4)
C54 0.120(5) 0.196(6) 0.184(7) -0.118(6) -0.085(6) 0.093(5)
C55 0.102(4) 0.169(5) 0.205(7) -0.097(5) -0.090(5) 0.101(4)

loop_
_atom_type_symbol
_atom_type_description
_atom_type_scat_dispersion_real
_atom_type_scat_dispersion_imag
_atom_type_scat_source
C C 0.0033 0.0016 'International Tables Vol C Tables 4.2.6.8 and 6.1.1.4'
H H 0.0000 0.0000 'International Tables Vol C Tables 4.2.6.8 and 6.1.1.4'
N N 0.0061 0.0033 'International Tables Vol C Tables 4.2.6.8 and 6.1.1.4'
S S 0.1246 0.1234 'International Tables Vol C Tables 4.2.6.8 and 6.1.1.4'
Co Co 0.3494 0.9721 'International Tables Vol C Tables 4.2.6.8 and 6.1.1.4'
O O 0.0106 0.0060 'International Tables Vol C Tables 4.2.6.8 and 6.1.1.4'

loop_
_geom_angle_atom_site_label_1
_geom_angle_atom_site_label_2
_geom_angle_atom_site_label_3
_geom_angle
_geom_angle_site_symmetry_1
_geom_angle_site_symmetry_3
N2 Co1 N12 102.36(12) . .
N2 Co1 N32 101.59(13) . 2_645
N12 Co1 N32 101.48(11) . 2_645
N2 Co1 S11 92.83(9) . .
N12 Co1 S11 70.73(8) . .
N32 Co1 S11 164.91(10) 2_645 .
N2 Co1 S1 70.65(9) . .
N12 Co1 S1 164.59(9) . .
N32 Co1 S1 93.48(8) 2_645 .
S11 Co1 S1 95.48(4) . .
N2 Co1 S13 164.66(9) . 2_645
N12 Co1 S13 92.22(9) . 2_645
N32 Co1 S13 70.41(10) 2_645 2_645
S11 Co1 S13 96.51(4) . 2_645
S1 Co1 S13 96.29(4) . 2_645
N22 Co2 N22 102.03(11) 2_645 .
N22 Co2 N22 102.03(11) 2_645 3_765
N22 Co2 N22 102.03(11) . 3_765
N22 Co2 S12 163.29(9) 2_645 3_765
N22 Co2 S12 94.29(8) . 3_765
N22 Co2 S12 70.65(10) 3_765 3_765
N22 Co2 S12 70.65(10) 2_645 2_645
N22 Co2 S12 163.29(9) . 2_645
N22 Co2 S12 94.29(8) 3_765 2_645
S12 Co2 S12 94.50(5) 3_765 2_645
N22 Co2 S12 94.29(8) 2_645 .
N22 Co2 S12 70.65(10) . .
N22 Co2 S12 163.29(10) 3_765 .
S12 Co2 S12 94.50(5) 3_765 .
S12 Co2 S12 94.50(5) 2_645 .
C1 S1 Co1 78.75(11) . .
C11 S11 Co1 78.81(11) . .
C21 S12 Co2 78.44(14) . .
C31 S13 Co1 79.01(13) . 3_765
C1 N1 H1A 120.0 . .
C1 N1 H1B 120.0 . .
H1A N1 H1B 120.0 . .
N2 C1 N1 123.4(4) . .
N2 C1 S1 108.7(3) . .
N1 C1 S1 127.9(3) . .
C1 N2 N3 115.8(3) . .
C1 N2 Co1 101.9(3) . .
N3 N2 Co1 142.3(2) . .
N3 C2 C3 121.2(3) . .
N3 C2 H2A 119.4 . .
C3 C2 H2A 119.4 . .
C2 N3 N2 114.1(3) . .
C4 C3 C8 118.1(4) . .
C4 C3 C2 123.1(3) . .
C8 C3 C2 118.7(3) . .
C6 N4 C6 119.25(9) 2_645 .
C6 N4 C6 119.25(9) 2_645 3_765
C6 N4 C6 119.25(9) . 3_765
C5 C4 C3 121.0(3) . .
C5 C4 H4A 119.5 . .
C3 C4 H4A 119.5 . .
C6 C5 C4 120.7(3) . .
C6 C5 H5A 119.6 . .
C4 C5 H5A 119.6 . .
C5 C6 C7 119.7(4) . .
C5 C6 N4 120.9(3) . .
C7 C6 N4 119.4(3) . .
C6 C7 C8 119.9(3) . .
C6 C7 H7A 120.0 . .
C8 C7 H7A 120.0 . .
C7 C8 C3 120.6(3) . .
C7 C8 H8A 119.7 . .
C3 C8 H8A 119.7 . .
C11 N11 H11A 120.0 . .
C11 N11 H11B 120.0 . .
H11A N11 H11B 120.0 . .
N12 C11 N11 126.0(3) . .
N12 C11 S11 108.6(2) . .
N11 C11 S11 125.4(3) . .
C11 N12 N13 114.5(3) . .
C11 N12 Co1 101.9(2) . .
N13 N12 Co1 143.5(2) . .
N13 C12 C13 121.4(3) . .
N13 C12 H12A 119.3 . .
C13 C12 H12A 119.3 . .
C12 N13 N12 116.1(3) . .
C14 C13 C18 118.1(3) . .
C14 C13 C12 118.9(3) . .
C18 C13 C12 123.0(3) . .
C15 C14 C13 121.2(3) . .
C15 C14 H14A 119.4 . .
C13 C14 H14A 119.4 . .
C14 C15 C16 120.3(3) . .
C14 C15 H15A 119.9 . .
C16 C15 H15A 119.9 . .
C17 C16 C15 118.7(3) . .
C17 C16 N10 120.3(3) . .
C15 C16 N10 120.9(3) . .
C16 C17 C18 121.2(3) . .
C16 C17 H17A 119.4 . .
C18 C17 H17A 119.4 . .
C17 C18 C13 120.5(3) . .
C17 C18 H18A 119.8 . .
C13 C18 H18A 119.8 . .
N22 C21 N21 125.3(3) . .
N22 C21 S12 109.3(3) . .
N21 C21 S12 125.4(3) . .
C21 N21 H21A 120.0 . .
C21 N21 H21B 120.0 . .
H21A N21 H21B 120.0 . .
C21 N22 N23 114.4(3) . .
C21 N22 Co2 101.6(2) . .
N23 N22 Co2 143.7(3) . .
N23 C22 C23 121.7(4) . .
N23 C22 H22A 119.2 . .
C23 C22 H22A 119.2 . .
C22 N23 N22 116.2(3) . .
C27 C23 C24 118.6(3) . .
C27 C23 C22 120.2(4) . .
C24 C23 C22 121.2(3) . .
C25 C24 C23 120.3(4) . .
C25 C24 H24A 119.8 . .
C23 C24 H24A 119.8 . .
C24 C25 C26 121.1(4) . .
C24 C25 H25A 119.5 . .
C26 C25 H25A 119.5 . .
C28 C26 C25 118.7(3) . .
C28 C26 N10 121.8(3) . .
C25 C26 N10 119.5(3) . .
C28 C27 C23 121.0(4) . .
C28 C27 H27A 119.5 . .
C23 C27 H27A 119.5 . .
C27 C28 C26 120.2(4) . .
C27 C28 H28A 119.9 . .
C26 C28 H28A 119.9 . .
C31 N31 H31A 120.0 . .
C31 N31 H31B 120.0 . .
H31A N31 H31B 120.0 . .
N31 C31 N32 127.0(4) . .
N31 C31 S13 125.2(3) . .
N32 C31 S13 107.8(3) . .
C31 N32 N33 115.2(3) . .
C31 N32 Co1 102.7(3) . 3_765
N33 N32 Co1 141.8(2) . 3_765
N33 C32 C33 123.2(3) . .
N33 C32 H32A 118.4 . .
C33 C32 H32A 118.4 . .
C32 N33 N32 115.1(3) . .
C34 C33 C38 117.8(4) . .
C34 C33 C32 118.8(3) . .
C38 C33 C32 123.4(3) . .
C35 C34 C33 121.7(3) . .
C35 C34 H34A 119.1 . .
C33 C34 H34A 119.1 . .
C34 C35 C36 119.3(3) . .
C34 C35 H35A 120.3 . .
C36 C35 H35A 120.3 . .
C37 C36 C35 119.3(3) . .
C37 C36 N10 120.2(3) . .
C35 C36 N10 120.4(3) . .
C38 C37 C36 121.1(4) . .
C38 C37 H37A 119.5 . .
C36 C37 H37A 119.5 . .
C37 C38 C33 120.6(4) . .
C37 C38 H38A 119.7 . .
C33 C38 H38A 119.7 . .
C44 N42 C45 122.2(3) . .
C44 N42 C46 120.7(4) . .
C45 N42 C46 117.1(3) . .
O42 C44 N42 126.5(4) . .
O42 C44 H44A 116.8 . .
N42 C44 H44A 116.8 . .
N42 C45 H45A 109.5 . .
N42 C45 H45B 109.5 . .
H45A C45 H45B 109.5 . .
N42 C45 H45C 109.5 . .
H45A C45 H45C 109.5 . .
H45B C45 H45C 109.5 . .
N42 C46 H46A 109.5 . .
N42 C46 H46B 109.5 . .
H46A C46 H46B 109.5 . .
N42 C46 H46C 109.5 . .
H46A C46 H46C 109.5 . .
H46B C46 H46C 109.5 . .
C16 N10 C36 119.4(3) . .
C16 N10 C26 120.3(3) . .
C36 N10 C26 117.3(3) . .
C47 N43 C49 120.8(4) . .
C47 N43 C48 118.4(3) . .
C49 N43 C48 120.8(4) . .
O43 C47 N43 124.9(4) . .
O43 C47 H47A 117.5 . .
N43 C47 H47A 117.5 . .
N43 C48 H48A 109.5 . .
N43 C48 H48B 109.5 . .
H48A C48 H48B 109.5 . .
N43 C48 H48C 109.5 . .
H48A C48 H48C 109.5 . .
H48B C48 H48C 109.5 . .
N43 C49 H49A 109.5 . .
N43 C49 H49B 109.5 . .
H49A C49 H49B 109.5 . .
N43 C49 H49C 109.5 . .
H49A C49 H49C 109.5 . .
H49B C49 H49C 109.5 . .
C41 N41 C42 121.7(4) . .
C41 N41 C43 123.5(6) . .
C42 N41 C43 114.7(5) . .
O41 C41 N41 125.2(6) . .
O41 C41 H41A 117.4 . .
N41 C41 H41A 117.4 . .
N41 C42 H42A 109.5 . .
N41 C42 H42B 109.5 . .
H42A C42 H42B 109.5 . .
N41 C42 H42C 109.5 . .
H42A C42 H42C 109.5 . .
H42B C42 H42C 109.5 . .
N41 C43 H43A 109.5 . .
N41 C43 H43B 109.5 . .
H43A C43 H43B 109.5 . .
N41 C43 H43C 109.5 . .
H43A C43 H43C 109.5 . .
H43B C43 H43C 109.5 . .
C50 N44 C52 128.3(6) . .
C50 N44 C51 115.2(6) . .
C52 N44 C51 116.2(6) . .
O44 C50 N44 131.5(7) . .
O44 C50 H50A 114.2 . .
N44 C50 H50A 114.2 . .
N44 C51 H51A 109.5 . .
N44 C51 H51B 109.5 . .
H51A C51 H51B 109.5 . .
N44 C51 H51C 109.5 . .
H51A C51 H51C 109.5 . .
H51B C51 H51C 109.5 . .
N44 C52 H52A 109.5 . .
N44 C52 H52B 109.5 . .
H52A C52 H52B 109.5 . .
N44 C52 H52C 109.5 . .
H52A C52 H52C 109.5 . .
H52B C52 H52C 109.5 . .
C53 N45 C54 120.1(7) . .
C53 N45 C55 120.3(7) . .
C54 N45 C55 119.5(6) . .
O45 C53 N45 122.8(11) . .
O45 C53 H53A 118.6 . .
N45 C53 H53A 118.6 . .
N45 C54 H54A 109.5 . .
N45 C54 H54B 109.5 . .
H54A C54 H54B 109.5 . .
N45 C54 H54C 109.5 . .
H54A C54 H54C 109.5 . .
H54B C54 H54C 109.5 . .
N45 C55 H55A 109.5 . .
N45 C55 H55B 109.5 . .
H55A C55 H55B 109.5 . .
N45 C55 H55C 109.5 . .
H55A C55 H55C 109.5 . .
H55B C55 H55C 109.5 . .
O2W O2W O2W 60.000(3) 2_655 3_665

loop_
_geom_bond_atom_site_label_1
_geom_bond_atom_site_label_2
_geom_bond_distance
_geom_bond_site_symmetry_2
Co1 N2 1.943(3) .
Co1 N12 1.966(3) .
Co1 N32 1.970(3) 2_645
Co1 S11 2.2926(10) .
Co1 S1 2.3001(11) .
Co1 S13 2.3003(12) 2_645
Co2 N22 1.962(3) 2_645
Co2 N22 1.962(3) .
Co2 N22 1.962(3) 3_765
Co2 S12 2.2898(13) 3_765
Co2 S12 2.2898(13) 2_645
Co2 S12 2.2898(13) .
S1 C1 1.692(4) .
S11 C11 1.718(4) .
S12 C21 1.710(4) .
S13 C31 1.731(4) .
S13 Co1 2.3003(12) 3_765
N1 C1 1.355(4) .
N1 H1A 0.8600 .
N1 H1B 0.8600 .
C1 N2 1.338(4) .
N2 N3 1.359(4) .
C2 N3 1.292(4) .
C2 C3 1.451(5) .
C2 H2A 0.9300 .
C3 C4 1.390(5) .
C3 C8 1.408(5) .
N4 C6 1.415(4) 2_645
N4 C6 1.415(4) .
N4 C6 1.415(4) 3_765
C4 C5 1.380(5) .
C4 H4A 0.9300 .
C5 C6 1.379(5) .
C5 H5A 0.9300 .
C6 C7 1.387(5) .
C7 C8 1.389(6) .
C7 H7A 0.9300 .
C8 H8A 0.9300 .
N11 C11 1.323(4) .
N11 H11A 0.8600 .
N11 H11B 0.8600 .
C11 N12 1.322(4) .
N12 N13 1.367(4) .
C12 N13 1.301(4) .
C12 C13 1.458(5) .
C12 H12A 0.9300 .
C13 C14 1.386(5) .
C13 C18 1.399(4) .
C14 C15 1.374(5) .
C14 H14A 0.9300 .
C15 C16 1.401(5) .
C15 H15A 0.9300 .
C16 C17 1.372(5) .
C16 N10 1.417(5) .
C17 C18 1.378(5) .
C17 H17A 0.9300 .
C18 H18A 0.9300 .
C21 N22 1.309(5) .
C21 N21 1.355(5) .
N21 H21A 0.8600 .
N21 H21B 0.8600 .
N22 N23 1.365(4) .
C22 N23 1.296(5) .
C22 C23 1.463(5) .
C22 H22A 0.9300 .
C23 C27 1.383(5) .
C23 C24 1.397(5) .
C24 C25 1.362(5) .
C24 H24A 0.9300 .
C25 C26 1.391(5) .
C25 H25A 0.9300 .
C26 C28 1.385(5) .
C26 N10 1.437(4) .
C27 C28 1.376(5) .
C27 H27A 0.9300 .
C28 H28A 0.9300 .
N31 C31 1.317(5) .
N31 H31A 0.8600 .
N31 H31B 0.8600 .
C31 N32 1.319(5) .
N32 N33 1.373(4) .
N32 Co1 1.970(3) 3_765
C32 N33 1.299(5) .
C32 C33 1.431(5) .
C32 H32A 0.9300 .
C33 C34 1.390(5) .
C33 C38 1.401(5) .
C34 C35 1.383(5) .
C34 H34A 0.9300 .
C35 C36 1.389(5) .
C35 H35A 0.9300 .
C36 C37 1.388(5) .
C36 N10 1.427(5) .
C37 C38 1.366(6) .
C37 H37A 0.9300 .
C38 H38A 0.9300 .
O42 C44 1.224(4) .
N42 C44 1.328(5) .
N42 C45 1.434(5) .
N42 C46 1.453(5) .
C44 H44A 0.9300 .
C45 H45A 0.9600 .
C45 H45B 0.9600 .
C45 H45C 0.9600 .
C46 H46A 0.9600 .
C46 H46B 0.9600 .
C46 H46C 0.9600 .
O43 C47 1.233(4) .
N43 C47 1.318(5) .
N43 C49 1.467(5) .
N43 C48 1.481(6) .
C47 H47A 0.9300 .
C48 H48A 0.9600 .
C48 H48B 0.9600 .
C48 H48C 0.9600 .
C49 H49A 0.9600 .
C49 H49B 0.9600 .
C49 H49C 0.9600 .
N41 C41 1.331(8) .
N41 C42 1.434(7) .
N41 C43 1.438(6) .
O41 C41 1.199(7) .
C41 H41A 0.9300 .
C42 H42A 0.9600 .
C42 H42B 0.9600 .
C42 H42C 0.9600 .
C43 H43A 0.9600 .
C43 H43B 0.9600 .
C43 H43C 0.9600 .
N44 C50 1.342(7) .
N44 C52 1.354(7) .
N44 C51 1.400(6) .
O44 C50 1.155(10) .
C50 H50A 0.9300 .
C51 H51A 0.9600 .
C51 H51B 0.9600 .
C51 H51C 0.9600 .
C52 H52A 0.9600 .
C52 H52B 0.9600 .
C52 H52C 0.9600 .
N45 C53 1.353(7) .
N45 C54 1.368(7) .
N45 C55 1.373(7) .
O45 C53 1.194(16) .
C53 H53A 0.9300 .
C54 H54A 0.9600 .
C54 H54B 0.9600 .
C54 H54C 0.9600 .
C55 H55A 0.9600 .
C55 H55B 0.9600 .
C55 H55C 0.9600 .
O61 C61 1.654(14) .
O62 C62 1.645(15) .
O2W O2W 1.62(4) 2_655
O2W O2W 1.62(4) 3_665
